data_7250542
loop_
_publ_author_name
'Lin, Yang'
'Zhang, Wenxi'
'Lv, Yanjie'
'Zhao, Yihe'
'Cui, Hongtao'
'Sun, Jing'
'Li, Xiao'
'Zhou, Dongling'
'Su, Zhongmin'

_publ_section_title
;
 Lanthanide metal--organic frameworks as multifunctional sensors for
 chemicals and temperature
;
_journal_issue 25
_journal_name_full CrystEngComm
_journal_page_first 4351
_journal_page_last 4359
_journal_paper_doi 10.1039/D5CE00382B
_journal_volume 27
_journal_year 2025
_chemical_formula_moiety 'C23 H11 N3 O11 Tb'
_chemical_formula_sum 'C23 H13 N3 O11 Tb'
_chemical_formula_weight 666.28
_space_group_crystal_system monoclinic
_space_group_IT_number 15
_space_group_name_Hall '-C 2yc'
_space_group_name_H-M_alt 'C 1 2/c 1'
_atom_sites_solution_hydrogens geom
_atom_sites_solution_primary iterative
_audit_creation_date 2024-11-06
_audit_creation_method
;
Olex2 1.3
(compiled 2020.11.12 svn.r5f609507 for OlexSys, GUI svn.r6408)
;
_audit_update_record
;
2024-11-12 deposited with the CCDC.	2025-05-23 downloaded from the CCDC.
;
_cell_angle_alpha 90
_cell_angle_beta 118.885(2)
_cell_angle_gamma 90
_cell_formula_units_Z 8
_cell_length_a 28.4888(14)
_cell_length_b 10.0261(4)
_cell_length_c 27.1521(13)
_cell_measurement_reflns_used 9951
_cell_measurement_temperature 298.04
_cell_measurement_theta_max 25.01
_cell_measurement_theta_min 2.49
_cell_volume 6790.6(6)
_computing_cell_refinement 'SAINT V8.38A (Bruker, 2018)'
_computing_data_reduction 'SAINT V8.38A (Bruker, 2018)'
_computing_molecular_graphics 'Olex2 1.3 (Dolomanov et al., 2009)'
_computing_publication_material 'Olex2 1.3 (Dolomanov et al., 2009)'
_computing_structure_refinement 'SHELXL 2018/3 (Sheldrick, 2015)'
_computing_structure_solution 'olex2.solve 1.3 (Bourhis et al., 2015)'
_diffrn_ambient_temperature 298.04
_diffrn_measured_fraction_theta_full 0.992
_diffrn_measured_fraction_theta_max 0.992
_diffrn_measurement_device_type 'Bruker APEX-II CCD'
_diffrn_measurement_method '\f and \w scans'
_diffrn_radiation_type MoK\a
_diffrn_radiation_wavelength 0.71073
_diffrn_reflns_av_R_equivalents 0.0754
_diffrn_reflns_av_unetI/netI 0.0389
_diffrn_reflns_Laue_measured_fraction_full 0.992
_diffrn_reflns_Laue_measured_fraction_max 0.992
_diffrn_reflns_limit_h_max 33
_diffrn_reflns_limit_h_min -34
_diffrn_reflns_limit_k_max 11
_diffrn_reflns_limit_k_min -11
_diffrn_reflns_limit_l_max 32
_diffrn_reflns_limit_l_min -32
_diffrn_reflns_number 43793
_diffrn_reflns_point_group_measured_fraction_full 0.992
_diffrn_reflns_point_group_measured_fraction_max 0.992
_diffrn_reflns_theta_full 25.171
_diffrn_reflns_theta_max 25.171
_diffrn_reflns_theta_min 3.001
_diffrn_source_current 0.9
_diffrn_source_power 0.0405
_diffrn_source_voltage 45.0
_diffrn_standards_number 0
_exptl_absorpt_coefficient_mu 2.131
_exptl_absorpt_correction_type none
_exptl_crystal_colour colourless
_exptl_crystal_colour_primary colourless
_exptl_crystal_density_diffrn 1.303
_exptl_crystal_description block
_exptl_crystal_F_000 2600
_refine_diff_density_max 1.385
_refine_diff_density_min -0.620
_refine_diff_density_rms 0.119
_refine_ls_extinction_method none
_refine_ls_goodness_of_fit_ref 1.080
_refine_ls_hydrogen_treatment constr
_refine_ls_matrix_type full
_refine_ls_number_parameters 343
_refine_ls_number_reflns 6027
_refine_ls_number_restraints 6
_refine_ls_restrained_S_all 1.082
_refine_ls_R_factor_all 0.0536
_refine_ls_R_factor_gt 0.0390
_refine_ls_shift/su_max 0.001
_refine_ls_shift/su_mean 0.000
_refine_ls_structure_factor_coef Fsqd
_refine_ls_weighting_details 'w=1/[\s^2^(Fo^2^)+(0.0463P)^2^+44.3884P] where P=(Fo^2^+2Fc^2^)/3'
_refine_ls_weighting_scheme calc
_refine_ls_wR_factor_gt 0.0948
_refine_ls_wR_factor_ref 0.1001
_reflns_Friedel_coverage 0.000
_reflns_number_gt 4861
_reflns_number_total 6027
_reflns_threshold_expression 'I > 2\s(I)'
_cod_data_source_file d5ce00382b2.cif
_cod_data_source_block CUST-923
_cod_depositor_comments 'Adding full bibliography for 7250536--7250544.cif.'
_cod_database_code 7250542
_shelx_shelxl_version_number 2018/3
_shelx_space_group_comment
;
The symmetry employed for this shelxl refinement is uniquely defined
by the following loop, which should always be used as a source of
symmetry information in preference to the above space-group names.
They are only intended as comments.
;
_olex2_refinement_description
;
1. Fixed Uiso
 At 1.2 times of:
  All C(H) groups, All N(H) groups
2. Uiso/Uaniso restraints and constraints
Uanis(O5) \\sim Ueq: with sigma of 0.001 and sigma for terminal atoms of 0.002
3.a Aromatic/amide H refined with riding coordinates:
 N2(H2), N3(H3), C2(H2A), C3(H3A), C8(H8), C10(H10), C12(H12), C14(H14),
 C20(H20), C22(H22), C23(H23)
;
_olex2_submission_special_instructions 'No special instructions were received'

loop_
_space_group_symop_operation_xyz
'x, y, z'
'-x, y, -z+1/2'
'x+1/2, y+1/2, z'
'-x+1/2, y+1/2, -z+1/2'
'-x, -y, -z'
'x, -y, z-1/2'
'-x+1/2, -y+1/2, -z'
'x+1/2, -y+1/2, z-1/2'

loop_
_atom_site_label
_atom_site_type_symbol
_atom_site_fract_x
_atom_site_fract_y
_atom_site_fract_z
_atom_site_U_iso_or_equiv
_atom_site_adp_type
_atom_site_occupancy
_atom_site_site_symmetry_order
_atom_site_calc_flag
_atom_site_refinement_flags_posn
_atom_site_refinement_flags_adp
_atom_site_refinement_flags_occupancy
_atom_site_disorder_assembly
_atom_site_disorder_group
Tb1 Tb 0.44044(2) -0.06454(2) 0.33064(2) 0.01942(10) Uani 1 1 d . . . . .
O1 O 0.38001(15) -0.0579(4) 0.36228(15) 0.0283(9) Uani 1 1 d . . . . .
O2 O 0.38209(19) 0.2122(4) 0.75753(16) 0.0423(12) Uani 1 1 d . . . . .
O3 O 0.37603(16) 0.9240(4) 0.75591(16) 0.0339(10) Uani 1 1 d . . . . .
O4 O 0.43459(18) 0.8260(4) 0.83311(17) 0.0435(12) Uani 1 1 d . . . . .
O6 O 0.3060(2) 0.0644(5) 0.31870(17) 0.0563(14) Uani 1 1 d . . . . .
O7 O 0.43085(19) 0.3125(4) 0.83648(16) 0.0469(13) Uani 1 1 d . . . . .
N1 N 0.24160(17) 0.5056(4) 0.50207(17) 0.0224(10) Uani 1 1 d . . . . .
O8 O 0.50019(19) 0.0300(6) 0.57020(18) 0.0624(16) Uani 1 1 d . . . . .
N2 N 0.28646(19) 0.5578(4) 0.61158(18) 0.0285(11) Uani 1 1 d . . . . .
H2 H 0.292831 0.493625 0.594638 0.034 Uiso 1 1 calc R U . . .
O9 O 0.2298(2) 0.7315(5) 0.59648(18) 0.0562(14) Uani 1 1 d . . . . .
C1 C 0.3752(2) 0.6879(5) 0.7555(2) 0.0222(11) Uani 1 1 d . . . . .
N3 N 0.29073(18) 0.3212(5) 0.47147(18) 0.0296(11) Uani 1 1 d . . . . .
H3 H 0.300254 0.351978 0.504538 0.036 Uiso 1 1 calc R U . . .
O10 O 0.4681(2) 0.1389(7) 0.61441(19) 0.079(2) Uani 1 1 d . . . . .
O11 O 0.22295(18) 0.3283(5) 0.38139(17) 0.0502(13) Uani 1 1 d . . . . .
C2 C 0.3942(2) 0.5699(5) 0.7845(2) 0.0247(12) Uani 1 1 d . . . . .
H2A H 0.419027 0.571437 0.822671 0.030 Uiso 1 1 calc R U . . .
C3 C 0.3374(2) 0.6860(5) 0.6983(2) 0.0239(12) Uani 1 1 d . . . . .
H3A H 0.323715 0.765499 0.678979 0.029 Uiso 1 1 calc R U . . .
C4 C 0.4623(2) 0.0929(6) 0.5696(2) 0.0272(13) Uani 1 1 d . . . . .
C5 C 0.3265(2) 0.2290(5) 0.4674(2) 0.0234(12) Uani 1 1 d . . . . .
C6 C 0.3563(2) 0.0852(5) 0.4173(2) 0.0243(12) Uani 1 1 d . . . . .
C7 C 0.3961(2) 0.8180(5) 0.7836(2) 0.0227(12) Uani 1 1 d . . . . .
C8 C 0.3736(2) 0.2000(6) 0.5170(2) 0.0278(13) Uani 1 1 d . . . . .
H8 H 0.379636 0.237680 0.550856 0.033 Uiso 1 1 calc R U . . .
C9 C 0.3459(2) 0.0267(6) 0.3618(2) 0.0285(13) Uani 1 1 d . . . . .
C10 C 0.3177(2) 0.1679(5) 0.4176(2) 0.0257(12) Uani 1 1 d . . . . .
H10 H 0.285824 0.182858 0.384580 0.031 Uiso 1 1 calc R U . . .
C11 C 0.3203(2) 0.5647(5) 0.6704(2) 0.0225(11) Uani 1 1 d . . . . .
C12 C 0.4034(2) 0.0584(6) 0.4657(2) 0.0274(12) Uani 1 1 d . . . . .
H12 H 0.429367 0.003397 0.464936 0.033 Uiso 1 1 calc R U . . .
C13 C 0.3764(2) 0.4485(5) 0.7568(2) 0.0253(12) Uani 1 1 d . . . . .
C14 C 0.3393(2) 0.4462(5) 0.6996(2) 0.0268(12) Uani 1 1 d . . . . .
H14 H 0.327249 0.365138 0.681086 0.032 Uiso 1 1 calc R U . . .
C15 C 0.3973(2) 0.3181(5) 0.7855(2) 0.0246(12) Uani 1 1 d . . . . .
C16 C 0.2182(2) 0.4733(5) 0.4477(2) 0.0249(12) Uani 1 1 d . . . . .
C17 C 0.2442(2) 0.3660(6) 0.4303(2) 0.0291(13) Uani 1 1 d . . . . .
C18 C 0.2190(2) 0.6032(5) 0.5173(2) 0.0254(12) Uani 1 1 d . . . . .
C19 C 0.4112(2) 0.1158(6) 0.5158(2) 0.0266(12) Uani 1 1 d . . . . .
C20 C 0.1717(3) 0.5355(7) 0.4070(2) 0.0405(16) Uani 1 1 d . . . . .
H20 H 0.156050 0.509501 0.369537 0.049 Uiso 1 1 calc R U . . .
C21 C 0.2459(2) 0.6383(6) 0.5790(2) 0.0313(14) Uani 1 1 d . . . . .
C22 C 0.1735(3) 0.6709(7) 0.4792(3) 0.0409(16) Uani 1 1 d . . . . .
H22 H 0.159373 0.739220 0.491206 0.049 Uiso 1 1 calc R U . . .
C23 C 0.1495(3) 0.6356(8) 0.4234(3) 0.0491(19) Uani 1 1 d . . . . .
H23 H 0.118679 0.679099 0.397151 0.059 Uiso 1 1 calc R U . . .
O5 O 0.4806(2) -0.0350(6) 0.2744(2) 0.0724(16) Uani 1 1 d . U . . .

loop_
_atom_site_aniso_label
_atom_site_aniso_U_11
_atom_site_aniso_U_22
_atom_site_aniso_U_33
_atom_site_aniso_U_23
_atom_site_aniso_U_13
_atom_site_aniso_U_12
Tb1 0.02329(15) 0.01717(14) 0.01425(13) -0.00063(11) 0.00624(10) 0.00434(12)
O1 0.030(2) 0.033(2) 0.0246(19) -0.0050(17) 0.0153(17) 0.0049(19)
O2 0.065(3) 0.014(2) 0.028(2) 0.0006(17) 0.007(2) 0.000(2)
O3 0.040(2) 0.018(2) 0.027(2) -0.0040(17) 0.0026(18) 0.0019(18)
O4 0.053(3) 0.025(2) 0.031(2) -0.0019(19) 0.003(2) 0.004(2)
O6 0.053(3) 0.075(4) 0.021(2) -0.013(2) 0.003(2) 0.031(3)
O7 0.072(3) 0.019(2) 0.024(2) 0.0005(17) 0.003(2) 0.003(2)
N1 0.022(2) 0.026(2) 0.014(2) -0.0003(19) 0.0050(19) 0.004(2)
O8 0.039(3) 0.104(4) 0.025(2) -0.017(3) -0.001(2) 0.035(3)
N2 0.035(3) 0.022(2) 0.018(2) -0.0043(19) 0.005(2) 0.007(2)
O9 0.060(3) 0.058(3) 0.036(3) -0.017(2) 0.011(2) 0.028(3)
C1 0.023(3) 0.017(3) 0.025(3) -0.001(2) 0.010(2) 0.000(2)
N3 0.029(3) 0.040(3) 0.015(2) -0.004(2) 0.007(2) 0.013(2)
O10 0.038(3) 0.153(6) 0.025(2) -0.024(3) -0.001(2) 0.039(3)
O11 0.038(3) 0.070(3) 0.027(2) -0.014(2) 0.003(2) 0.017(2)
C2 0.029(3) 0.021(3) 0.019(3) 0.000(2) 0.007(2) -0.004(2)
C3 0.028(3) 0.018(3) 0.024(3) 0.000(2) 0.011(2) 0.001(2)
C4 0.023(3) 0.031(3) 0.021(3) -0.001(2) 0.006(2) 0.008(2)
C5 0.022(3) 0.031(3) 0.019(3) -0.005(2) 0.012(2) 0.006(2)
C6 0.026(3) 0.026(3) 0.020(3) -0.003(2) 0.011(2) 0.008(2)
C7 0.025(3) 0.015(3) 0.026(3) -0.001(2) 0.011(3) 0.000(2)
C8 0.023(3) 0.040(3) 0.017(3) -0.009(2) 0.006(2) 0.000(3)
C9 0.034(3) 0.030(3) 0.019(3) -0.003(2) 0.012(3) 0.004(3)
C10 0.024(3) 0.028(3) 0.021(3) 0.000(2) 0.008(2) 0.005(2)
C11 0.027(3) 0.022(3) 0.014(2) -0.001(2) 0.006(2) 0.000(2)
C12 0.023(3) 0.033(3) 0.023(3) -0.005(2) 0.009(2) 0.003(3)
C13 0.034(3) 0.018(3) 0.022(3) 0.001(2) 0.013(2) 0.001(2)
C14 0.037(3) 0.020(3) 0.022(3) -0.006(2) 0.013(3) -0.008(3)
C15 0.033(3) 0.018(3) 0.019(3) -0.001(2) 0.010(3) -0.005(2)
C16 0.019(3) 0.030(3) 0.025(3) 0.000(2) 0.010(2) 0.006(2)
C17 0.025(3) 0.037(3) 0.023(3) -0.006(3) 0.010(3) 0.003(3)
C18 0.030(3) 0.022(3) 0.022(3) -0.002(2) 0.011(2) 0.005(2)
C19 0.023(3) 0.031(3) 0.020(3) -0.001(2) 0.006(2) 0.003(2)
C20 0.033(3) 0.055(4) 0.020(3) 0.002(3) 0.002(3) 0.017(3)
C21 0.033(3) 0.032(3) 0.026(3) 0.000(3) 0.011(3) 0.002(3)
C22 0.037(4) 0.044(4) 0.037(4) 0.000(3) 0.014(3) 0.017(3)
C23 0.041(4) 0.066(5) 0.027(3) 0.005(3) 0.006(3) 0.028(4)
O5 0.074(2) 0.078(2) 0.072(2) 0.0040(17) 0.0406(17) 0.0037(17)

loop_
_atom_type_symbol
_atom_type_description
_atom_type_scat_dispersion_real
_atom_type_scat_dispersion_imag
_atom_type_scat_source
C C 0.0033 0.0016 'International Tables Vol C Tables 4.2.6.8 and 6.1.1.4'
H H 0.0000 0.0000 'International Tables Vol C Tables 4.2.6.8 and 6.1.1.4'
N N 0.0061 0.0033 'International Tables Vol C Tables 4.2.6.8 and 6.1.1.4'
O O 0.0106 0.0060 'International Tables Vol C Tables 4.2.6.8 and 6.1.1.4'
Tb Tb -0.1723 4.1537 'International Tables Vol C Tables 4.2.6.8 and 6.1.1.4'

loop_
_geom_angle_atom_site_label_1
_geom_angle_atom_site_label_2
_geom_angle_atom_site_label_3
_geom_angle
_geom_angle_site_symmetry_1
_geom_angle_site_symmetry_3
_geom_angle_publ_flag
O1 Tb1 O2 88.98(15) . 6 ?
O1 Tb1 O3 83.89(14) . 6_565 ?
O1 Tb1 O4 83.35(15) . 6_565 ?
O1 Tb1 O7 83.09(15) . 6 ?
O1 Tb1 O8 79.88(16) . 5_656 ?
O1 Tb1 O10 124.51(16) . 5_656 ?
O1 Tb1 C4 102.37(15) . 5_656 ?
O1 Tb1 C7 83.61(15) . 6_565 ?
O1 Tb1 C15 86.55(15) . 6 ?
O1 Tb1 O5 161.66(18) . . ?
O2 Tb1 O3 73.93(13) 6 6_565 ?
O2 Tb1 O4 127.64(14) 6 6_565 ?
O2 Tb1 O7 52.15(13) 6 6 ?
O2 Tb1 O8 147.87(18) 6 5_656 ?
O2 Tb1 O10 115.64(18) 6 5_656 ?
O2 Tb1 C4 134.97(15) 6 5_656 ?
O2 Tb1 C7 100.91(14) 6 6_565 ?
O2 Tb1 C15 26.06(14) 6 6 ?
O3 Tb1 O7 124.50(13) 6_565 6 ?
O3 Tb1 C4 149.78(15) 6_565 5_656 ?
O3 Tb1 C7 26.99(14) 6_565 6_565 ?
O3 Tb1 C15 99.47(14) 6_565 6 ?
O4 Tb1 O3 53.80(13) 6_565 6_565 ?
O4 Tb1 O7 166.45(17) 6_565 6 ?
O4 Tb1 O8 81.19(17) 6_565 5_656 ?
O4 Tb1 O10 111.1(2) 6_565 5_656 ?
O4 Tb1 C4 97.12(15) 6_565 5_656 ?
O4 Tb1 C7 26.83(14) 6_565 6_565 ?
O4 Tb1 C15 152.22(15) 6_565 6 ?
O7 Tb1 C4 85.72(15) 6 5_656 ?
O7 Tb1 C7 150.02(15) 6 6_565 ?
O7 Tb1 C15 26.12(13) 6 6 ?
O8 Tb1 O3 133.59(15) 5_656 6_565 ?
O8 Tb1 O7 96.34(17) 5_656 6 ?
O8 Tb1 C4 26.27(15) 5_656 5_656 ?
O8 Tb1 C7 107.58(17) 5_656 6_565 ?
O8 Tb1 C15 122.36(18) 5_656 6 ?
O10 Tb1 O3 148.5(2) 5_656 6_565 ?
O10 Tb1 O7 76.9(2) 5_656 6 ?
O10 Tb1 O8 52.33(15) 5_656 5_656 ?
O10 Tb1 C4 26.07(15) 5_656 5_656 ?
O10 Tb1 C7 132.2(2) 5_656 6_565 ?
O10 Tb1 C15 96.0(2) 5_656 6 ?
C4 Tb1 C15 110.32(16) 5_656 6 ?
C7 Tb1 C4 123.41(16) 6_565 5_656 ?
C7 Tb1 C15 126.25(15) 6_565 6 ?
O5 Tb1 O2 84.20(19) . 6 ?
O5 Tb1 O3 77.86(18) . 6_565 ?
O5 Tb1 O4 87.37(19) . 6_565 ?
O5 Tb1 O7 105.67(19) . 6 ?
O5 Tb1 O8 114.3(2) . 5_656 ?
O5 Tb1 O10 73.7(2) . 5_656 ?
O5 Tb1 C4 94.44(19) . 5_656 ?
O5 Tb1 C7 81.01(18) . 6_565 ?
O5 Tb1 C15 94.51(19) . 6 ?
C9 O1 Tb1 136.5(4) . . ?
C15 O2 Tb1 97.1(3) . 6_556 ?
C7 O3 Tb1 92.8(3) . 6_566 ?
C7 O4 Tb1 94.0(3) . 6_566 ?
C15 O7 Tb1 91.3(3) . 6_556 ?
C16 N1 C18 117.5(4) . . ?
C4 O8 Tb1 94.5(3) . 5_656 ?
C11 N2 H2 115.9 . . ?
C21 N2 H2 115.9 . . ?
C21 N2 C11 128.2(5) . . ?
C2 C1 C3 120.1(5) . . ?
C2 C1 C7 120.7(5) . . ?
C3 C1 C7 119.1(5) . . ?
C5 N3 H3 116.0 . . ?
C17 N3 H3 116.0 . . ?
C17 N3 C5 128.0(4) . . ?
C4 O10 Tb1 94.8(4) . 5_656 ?
C1 C2 H2A 120.0 . . ?
C1 C2 C13 120.1(5) . . ?
C13 C2 H2A 120.0 . . ?
C1 C3 H3A 120.1 . . ?
C11 C3 C1 119.8(5) . . ?
C11 C3 H3A 120.1 . . ?
O8 C4 Tb1 59.3(3) . 5_656 ?
O8 C4 C19 121.2(5) . . ?
O10 C4 Tb1 59.1(3) . 5_656 ?
O10 C4 O8 118.3(5) . . ?
O10 C4 C19 120.5(5) . . ?
C19 C4 Tb1 176.8(4) . 5_656 ?
C8 C5 N3 116.9(4) . . ?
C10 C5 N3 124.3(5) . . ?
C10 C5 C8 118.8(5) . . ?
C10 C6 C9 117.8(5) . . ?
C12 C6 C9 120.5(5) . . ?
C12 C6 C10 121.6(5) . . ?
O3 C7 Tb1 60.2(3) . 6_566 ?
O3 C7 C1 118.6(5) . . ?
O4 C7 Tb1 59.2(3) . 6_566 ?
O4 C7 O3 119.3(5) . . ?
O4 C7 C1 122.0(5) . . ?
C1 C7 Tb1 174.7(4) . 6_566 ?
C5 C8 H8 120.0 . . ?
C19 C8 C5 120.0(5) . . ?
C19 C8 H8 120.0 . . ?
O1 C9 C6 117.7(5) . . ?
O6 C9 O1 123.9(5) . . ?
O6 C9 C6 118.4(5) . . ?
C5 C10 H10 120.0 . . ?
C6 C10 C5 120.0(5) . . ?
C6 C10 H10 120.0 . . ?
C3 C11 N2 121.8(5) . . ?
C14 C11 N2 118.0(5) . . ?
C14 C11 C3 120.0(5) . . ?
C6 C12 H12 120.9 . . ?
C6 C12 C19 118.2(5) . . ?
C19 C12 H12 120.9 . . ?
C2 C13 C14 119.9(5) . . ?
C2 C13 C15 122.4(5) . . ?
C14 C13 C15 117.6(5) . . ?
C11 C14 C13 120.0(5) . . ?
C11 C14 H14 120.0 . . ?
C13 C14 H14 120.0 . . ?
O2 C15 Tb1 56.8(3) . 6_556 ?
O2 C15 C13 119.5(5) . . ?
O7 C15 Tb1 62.6(3) . 6_556 ?
O7 C15 O2 119.3(5) . . ?
O7 C15 C13 121.1(5) . . ?
C13 C15 Tb1 173.6(4) . 6_556 ?
N1 C16 C17 117.5(5) . . ?
N1 C16 C20 122.8(5) . . ?
C20 C16 C17 119.7(5) . . ?
N3 C17 C16 114.8(5) . . ?
O11 C17 N3 125.2(5) . . ?
O11 C17 C16 120.0(5) . . ?
N1 C18 C21 116.8(5) . . ?
N1 C18 C22 122.8(5) . . ?
C22 C18 C21 120.3(5) . . ?
C8 C19 C4 118.0(5) . . ?
C8 C19 C12 121.3(5) . . ?
C12 C19 C4 120.6(5) . . ?
C16 C20 H20 120.6 . . ?
C23 C20 C16 118.8(6) . . ?
C23 C20 H20 120.6 . . ?
N2 C21 C18 114.0(5) . . ?
O9 C21 N2 124.5(5) . . ?
O9 C21 C18 121.4(5) . . ?
C18 C22 H22 120.5 . . ?
C23 C22 C18 119.1(6) . . ?
C23 C22 H22 120.5 . . ?
C20 C23 C22 119.0(6) . . ?
C20 C23 H23 120.5 . . ?
C22 C23 H23 120.5 . . ?

loop_
_geom_bond_atom_site_label_1
_geom_bond_atom_site_label_2
_geom_bond_distance
_geom_bond_site_symmetry_2
_geom_bond_publ_flag
Tb1 O1 2.266(4) . ?
Tb1 O2 2.389(4) 6 ?
Tb1 O3 2.424(4) 6_565 ?
Tb1 O4 2.401(4) 6_565 ?
Tb1 O7 2.515(4) 6 ?
Tb1 O8 2.414(4) 5_656 ?
Tb1 O10 2.412(5) 5_656 ?
Tb1 C4 2.801(5) 5_656 ?
Tb1 C7 2.789(5) 6_565 ?
Tb1 C15 2.833(5) 6 ?
Tb1 O5 2.328(6) . ?
O1 C9 1.286(7) . ?
O2 C15 1.254(6) . ?
O3 C7 1.267(6) . ?
O4 C7 1.262(6) . ?
O6 C9 1.233(7) . ?
O7 C15 1.248(6) . ?
N1 C16 1.334(7) . ?
N1 C18 1.341(7) . ?
O8 C4 1.243(7) . ?
N2 H2 0.8600 . ?
N2 C11 1.413(6) . ?
N2 C21 1.335(7) . ?
O9 C21 1.233(7) . ?
C1 C2 1.380(7) . ?
C1 C3 1.399(7) . ?
C1 C7 1.483(7) . ?
N3 H3 0.8600 . ?
N3 C5 1.419(7) . ?
N3 C17 1.332(7) . ?
O10 C4 1.235(7) . ?
O11 C17 1.224(7) . ?
C2 H2A 0.9300 . ?
C2 C13 1.391(7) . ?
C3 H3A 0.9300 . ?
C3 C11 1.390(7) . ?
C4 C19 1.501(7) . ?
C5 C8 1.399(7) . ?
C5 C10 1.392(7) . ?
C6 C9 1.507(7) . ?
C6 C10 1.380(7) . ?
C6 C12 1.377(8) . ?
C8 H8 0.9300 . ?
C8 C19 1.376(8) . ?
C10 H10 0.9300 . ?
C11 C14 1.386(7) . ?
C12 H12 0.9300 . ?
C12 C19 1.392(7) . ?
C13 C14 1.395(7) . ?
C13 C15 1.490(7) . ?
C14 H14 0.9300 . ?
C16 C17 1.504(8) . ?
C16 C20 1.397(8) . ?
C18 C21 1.508(7) . ?
C18 C22 1.385(8) . ?
C20 H20 0.9300 . ?
C20 C23 1.369(9) . ?
C22 H22 0.9300 . ?
C22 C23 1.374(9) . ?
C23 H23 0.9300 . ?

loop_
_geom_torsion_atom_site_label_1
_geom_torsion_atom_site_label_2
_geom_torsion_atom_site_label_3
_geom_torsion_atom_site_label_4
_geom_torsion
_geom_torsion_site_symmetry_1
_geom_torsion_site_symmetry_2
_geom_torsion_site_symmetry_3
_geom_torsion_site_symmetry_4
_geom_torsion_publ_flag
Tb1 O1 C9 O6 65.8(8) . . . . ?
Tb1 O1 C9 C6 -112.7(5) . . . . ?
Tb1 O2 C15 O7 -4.0(6) 6_556 . . . ?
Tb1 O2 C15 C13 173.8(4) 6_556 . . . ?
Tb1 O3 C7 O4 2.9(6) 6_566 . . . ?
Tb1 O3 C7 C1 -174.0(4) 6_566 . . . ?
Tb1 O4 C7 O3 -3.0(6) 6_566 . . . ?
Tb1 O4 C7 C1 173.9(5) 6_566 . . . ?
Tb1 O7 C15 O2 3.8(6) 6_556 . . . ?
Tb1 O7 C15 C13 -174.0(5) 6_556 . . . ?
Tb1 O8 C4 O10 -2.3(7) 5_656 . . . ?
Tb1 O8 C4 C19 176.3(5) 5_656 . . . ?
Tb1 O10 C4 O8 2.3(7) 5_656 . . . ?
Tb1 O10 C4 C19 -176.3(5) 5_656 . . . ?
N1 C16 C17 N3 -4.7(8) . . . . ?
N1 C16 C17 O11 176.5(6) . . . . ?
N1 C16 C20 C23 1.2(10) . . . . ?
N1 C18 C21 N2 -6.0(8) . . . . ?
N1 C18 C21 O9 176.0(6) . . . . ?
N1 C18 C22 C23 1.3(10) . . . . ?
O8 C4 C19 C8 -172.0(6) . . . . ?
O8 C4 C19 C12 4.8(9) . . . . ?
N2 C11 C14 C13 174.5(5) . . . . ?
C1 C2 C13 C14 0.1(9) . . . . ?
C1 C2 C13 C15 177.3(5) . . . . ?
C1 C3 C11 N2 -173.3(5) . . . . ?
C1 C3 C11 C14 2.2(8) . . . . ?
N3 C5 C8 C19 -177.3(5) . . . . ?
N3 C5 C10 C6 176.3(5) . . . . ?
O10 C4 C19 C8 6.5(9) . . . . ?
O10 C4 C19 C12 -176.6(6) . . . . ?
C2 C1 C3 C11 -2.0(8) . . . . ?
C2 C1 C7 O3 -177.3(5) . . . . ?
C2 C1 C7 O4 5.8(9) . . . . ?
C2 C13 C14 C11 0.1(9) . . . . ?
C2 C13 C15 O2 -175.6(6) . . . . ?
C2 C13 C15 O7 2.1(9) . . . . ?
C3 C1 C2 C13 0.9(8) . . . . ?
C3 C1 C7 O3 5.2(8) . . . . ?
C3 C1 C7 O4 -171.7(5) . . . . ?
C3 C11 C14 C13 -1.3(8) . . . . ?
C5 N3 C17 O11 4.1(10) . . . . ?
C5 N3 C17 C16 -174.6(5) . . . . ?
C5 C8 C19 C4 177.1(5) . . . . ?
C5 C8 C19 C12 0.3(9) . . . . ?
C6 C12 C19 C4 -178.5(5) . . . . ?
C6 C12 C19 C8 -1.7(9) . . . . ?
C7 C1 C2 C13 -176.5(5) . . . . ?
C7 C1 C3 C11 175.4(5) . . . . ?
C8 C5 C10 C6 -2.9(8) . . . . ?
C9 C6 C10 C5 -177.2(5) . . . . ?
C9 C6 C12 C19 179.5(5) . . . . ?
C10 C5 C8 C19 2.1(9) . . . . ?
C10 C6 C9 O1 -175.0(5) . . . . ?
C10 C6 C9 O6 6.4(9) . . . . ?
C10 C6 C12 C19 0.8(9) . . . . ?
C11 N2 C21 O9 -3.3(10) . . . . ?
C11 N2 C21 C18 178.7(5) . . . . ?
C12 C6 C9 O1 6.2(8) . . . . ?
C12 C6 C9 O6 -172.3(6) . . . . ?
C12 C6 C10 C5 1.5(9) . . . . ?
C14 C13 C15 O2 1.7(8) . . . . ?
C14 C13 C15 O7 179.4(6) . . . . ?
C15 C13 C14 C11 -177.3(5) . . . . ?
C16 N1 C18 C21 179.9(5) . . . . ?
C16 N1 C18 C22 -0.6(9) . . . . ?
C16 C20 C23 C22 -0.4(11) . . . . ?
C17 N3 C5 C8 178.7(6) . . . . ?
C17 N3 C5 C10 -0.6(9) . . . . ?
C17 C16 C20 C23 -178.1(6) . . . . ?
C18 N1 C16 C17 178.6(5) . . . . ?
C18 N1 C16 C20 -0.7(8) . . . . ?
C18 C22 C23 C20 -0.7(11) . . . . ?
C20 C16 C17 N3 174.6(6) . . . . ?
C20 C16 C17 O11 -4.2(9) . . . . ?
C21 N2 C11 C3 -37.5(9) . . . . ?
C21 N2 C11 C14 146.9(6) . . . . ?
C21 C18 C22 C23 -179.2(6) . . . . ?
C22 C18 C21 N2 174.5(6) . . . . ?
C22 C18 C21 O9 -3.6(9) . . . . ?
